data_4344938
loop_
_publ_author_name
'Chakraborty, Biswarup'
'Jana, Rahul Dev'
'Singh, Reena'
'Paria, Sayantan'
'Paine, Tapan Kanti'

_publ_section_title
;
 Reductive Activation of O2 by Non-Heme Iron(II) Benzilate Complexes of N4
 Ligands: Effect of Ligand Topology on the Reactivity of O2-Derived
 Oxidant.
;
_journal_issue 1
_journal_name_full 'Inorganic chemistry'
_journal_page_first 359
_journal_page_last 371
_journal_paper_doi 10.1021/acs.inorgchem.6b02282
_journal_volume 56
_journal_year 2017
_chemical_formula_sum 'C54 H43 B Fe N4 O3'
_chemical_formula_weight 862.58
_chemical_name_systematic
; 
 ? 
;
_space_group_IT_number 15
_symmetry_cell_setting monoclinic
_symmetry_space_group_name_Hall '-C 2yc'
_symmetry_space_group_name_H-M 'C 1 2/c 1'
_atom_sites_solution_hydrogens geom
_atom_sites_solution_primary direct
_atom_sites_solution_secondary difmap
_audit_creation_method SHELXL-97
_cell_angle_alpha 90.00
_cell_angle_beta 110.925(2)
_cell_angle_gamma 90.00
_cell_formula_units_Z 8
_cell_length_a 29.490(3)
_cell_length_b 11.5699(12)
_cell_length_c 31.273(3)
_cell_measurement_reflns_used 7616
_cell_measurement_temperature 150(2)
_cell_measurement_theta_max 23.43
_cell_measurement_theta_min 2.20
_cell_volume 9966.5(17)
_computing_cell_refinement 'Bruker SAINT'
_computing_data_collection 'Bruker SMART'
_computing_data_reduction 'Bruker SAINT'
_computing_molecular_graphics 'Bruker SHELXTL'
_computing_publication_material 'Mercury 2.3'
_computing_structure_refinement 'SHELXL-97 (Sheldrick, 2008)'
_computing_structure_solution 'SHELXS-97 (Sheldrick, 2008)'
_diffrn_ambient_temperature 150(2)
_diffrn_measured_fraction_theta_full 0.986
_diffrn_measured_fraction_theta_max 0.986
_diffrn_measurement_device_type 'CCD area detector'
_diffrn_measurement_method 'phi and omega scans'
_diffrn_radiation_monochromator graphite
_diffrn_radiation_source 'fine-focus sealed tube'
_diffrn_radiation_type MoK\a
_diffrn_radiation_wavelength 0.71073
_diffrn_reflns_av_R_equivalents 0.0553
_diffrn_reflns_av_sigmaI/netI 0.0402
_diffrn_reflns_limit_h_max 34
_diffrn_reflns_limit_h_min -34
_diffrn_reflns_limit_k_max 13
_diffrn_reflns_limit_k_min -13
_diffrn_reflns_limit_l_max 36
_diffrn_reflns_limit_l_min -36
_diffrn_reflns_number 43914
_diffrn_reflns_theta_full 24.62
_diffrn_reflns_theta_max 24.62
_diffrn_reflns_theta_min 1.39
_exptl_absorpt_coefficient_mu 0.347
_exptl_absorpt_correction_T_max 0.9596
_exptl_absorpt_correction_T_min 0.9466
_exptl_absorpt_correction_type multi-scan
_exptl_absorpt_process_details Sadabs
_exptl_crystal_colour yellow
_exptl_crystal_density_diffrn 1.150
_exptl_crystal_density_method 'not measured'
_exptl_crystal_description block
_exptl_crystal_F_000 3600
_exptl_crystal_size_max 0.16
_exptl_crystal_size_mid 0.14
_exptl_crystal_size_min 0.12
_platon_squeeze_details
;
The structure contains solvent molecules as diffuse electronic contribution over the void space
;
_refine_diff_density_max 1.833
_refine_diff_density_min -0.736
_refine_diff_density_rms 0.068
_refine_ls_extinction_method none
_refine_ls_goodness_of_fit_ref 1.048
_refine_ls_hydrogen_treatment mixed
_refine_ls_matrix_type full
_refine_ls_number_parameters 542
_refine_ls_number_reflns 8309
_refine_ls_number_restraints 0
_refine_ls_restrained_S_all 1.048
_refine_ls_R_factor_all 0.0899
_refine_ls_R_factor_gt 0.0715
_refine_ls_shift/su_max 0.001
_refine_ls_shift/su_mean 0.000
_refine_ls_structure_factor_coef Fsqd
_refine_ls_weighting_details 'calc w=1/[\s^2^(Fo^2^)+(0.0669P)^2^+43.5167P] where P=(Fo^2^+2Fc^2^)/3'
_refine_ls_weighting_scheme calc
_refine_ls_wR_factor_gt 0.1708
_refine_ls_wR_factor_ref 0.1818
_reflns_number_gt 6302
_reflns_number_total 8309
_reflns_threshold_expression >2sigma(I)
_cod_data_source_file ic6b02282_si_004.cif
_cod_data_source_block sp74p
_cod_depositor_comments
;
The following automatic conversions were performed:

'_symmetry_cell_setting' value 'Monoclinic' changed to 'monoclinic'
according to
/usr/data/users/saulius/crontab/automatic-downloads/rss-feeds/ACS/lib/dictionaries/cif_core.dic
dictionary named 'cif_core.dic' version 2.4.2 from 2011-04-26.

'_exptl_absorpt_correction_type' value 'Multi-SCan' changed to
'multi-scan' according to
/usr/data/users/saulius/crontab/automatic-downloads/rss-feeds/ACS/lib/dictionaries/cif_core.dic
dictionary named 'cif_core.dic' version 2.4.2 from 2011-04-26.

Automatic conversion script
Id: cif_fix_values 4268 2015-11-12 08:31:59Z antanas 

 Adding full bibliography for 4344937--4344940.cif.
;
_cod_original_cell_volume 9966.5(18)
_cod_original_sg_symbol_H-M C2/c
_cod_database_code 4344938

loop_
_symmetry_equiv_pos_as_xyz
'x, y, z'
'-x, y, -z+1/2'
'x+1/2, y+1/2, z'
'-x+1/2, y+1/2, -z+1/2'
'-x, -y, -z'
'x, -y, z-1/2'
'-x+1/2, -y+1/2, -z'
'x+1/2, -y+1/2, z-1/2'

loop_
_atom_site_label
_atom_site_type_symbol
_atom_site_fract_x
_atom_site_fract_y
_atom_site_fract_z
_atom_site_U_iso_or_equiv
_atom_site_adp_type
_atom_site_occupancy
_atom_site_symmetry_multiplicity
_atom_site_calc_flag
_atom_site_refinement_flags
Fe1 Fe 0.76970(2) 0.43639(4) 0.836762(18) 0.03560(18) Uani 1 1 d .
N2 N 0.78275(16) 0.5726(3) 0.89114(12) 0.0551(11) Uani 1 1 d .
N1 N 0.84606(14) 0.4660(3) 0.85922(11) 0.0466(9) Uani 1 1 d .
N3 N 0.69731(15) 0.4905(3) 0.82837(13) 0.0504(10) Uani 1 1 d .
N4 N 0.77264(16) 0.3230(3) 0.89605(12) 0.0559(11) Uani 1 1 d .
O1 O 0.75431(9) 0.30386(19) 0.79062(8) 0.0321(6) Uani 1 1 d .
O2 O 0.74159(9) 0.24179(19) 0.72016(8) 0.0342(6) Uani 1 1 d .
O3 O 0.76209(10) 0.5163(2) 0.77287(8) 0.0338(6) Uani 1 1 d .
B1 B 0.9209(2) 0.7596(5) 0.05241(17) 0.0661(18) Uani 1 1 d .
C1 C 0.8256(2) 0.6384(4) 0.89209(16) 0.0699(16) Uani 1 1 d .
H1A H 0.8393 0.6783 0.9211 0.084 Uiso 1 1 calc R
H1B H 0.8161 0.6959 0.8679 0.084 Uiso 1 1 calc R
C2 C 0.8630(2) 0.5594(4) 0.88572(14) 0.0605(14) Uani 1 1 d .
C3 C 0.9118(3) 0.5833(6) 0.90416(19) 0.091(2) Uani 1 1 d .
H3 H 0.9231 0.6472 0.9230 0.109 Uiso 1 1 calc R
C4 C 0.9438(3) 0.5112(7) 0.8943(2) 0.101(3) Uani 1 1 d .
H4 H 0.9770 0.5256 0.9067 0.121 Uiso 1 1 calc R
C5 C 0.9265(2) 0.4169(6) 0.86593(19) 0.0772(17) Uani 1 1 d .
H5 H 0.9477 0.3685 0.8583 0.093 Uiso 1 1 calc R
C6 C 0.87725(17) 0.3966(4) 0.84917(15) 0.0547(12) Uani 1 1 d .
H6 H 0.8653 0.3329 0.8304 0.066 Uiso 1 1 calc R
C7 C 0.7389(2) 0.6448(4) 0.87848(17) 0.0720(17) Uani 1 1 d .
H7A H 0.7419 0.7072 0.8589 0.086 Uiso 1 1 calc R
H7B H 0.7368 0.6791 0.9060 0.086 Uiso 1 1 calc R
C8 C 0.6933(2) 0.5799(4) 0.85427(17) 0.0623(15) Uani 1 1 d .
C9 C 0.6475(3) 0.6119(5) 0.8544(3) 0.096(2) Uani 1 1 d .
H9 H 0.6449 0.6733 0.8726 0.115 Uiso 1 1 calc R
C10 C 0.6068(3) 0.5541(6) 0.8283(3) 0.104(3) Uani 1 1 d .
H10 H 0.5766 0.5748 0.8290 0.125 Uiso 1 1 calc R
C11 C 0.6107(2) 0.4645(5) 0.8006(2) 0.0837(19) Uani 1 1 d .
H11 H 0.5835 0.4250 0.7816 0.100 Uiso 1 1 calc R
C12 C 0.65685(19) 0.4362(4) 0.80250(18) 0.0605(13) Uani 1 1 d .
H12 H 0.6600 0.3749 0.7845 0.073 Uiso 1 1 calc R
C13 C 0.7921(2) 0.5100(4) 0.93519(15) 0.0699(17) Uani 1 1 d .
H13A H 0.8265 0.4931 0.9489 0.084 Uiso 1 1 calc R
H13B H 0.7836 0.5602 0.9561 0.084 Uiso 1 1 calc R
C14 C 0.7644(2) 0.4006(4) 0.92983(16) 0.0744(18) Uani 1 1 d .
H14A H 0.7740 0.3615 0.9592 0.089 Uiso 1 1 calc R
H14B H 0.7301 0.4180 0.9203 0.089 Uiso 1 1 calc R
C15 C 0.8190(2) 0.2639(5) 0.91467(19) 0.0843(19) Uani 1 1 d .
H15A H 0.8445 0.3196 0.9270 0.126 Uiso 1 1 calc R
H15B H 0.8247 0.2208 0.8908 0.126 Uiso 1 1 calc R
H15C H 0.8186 0.2121 0.9385 0.126 Uiso 1 1 calc R
C16 C 0.7344(2) 0.2338(4) 0.88234(19) 0.0815(18) Uani 1 1 d .
H16A H 0.7402 0.1819 0.8609 0.122 Uiso 1 1 calc R
H16B H 0.7033 0.2700 0.8683 0.122 Uiso 1 1 calc R
H16C H 0.7349 0.1914 0.9089 0.122 Uiso 1 1 calc R
C17 C 0.75075(13) 0.3194(3) 0.74953(12) 0.0279(8) Uani 1 1 d .
C18 C 0.75891(13) 0.4442(3) 0.73466(11) 0.0264(7) Uani 1 1 d .
C19 C 0.71492(13) 0.4770(3) 0.69278(12) 0.0307(8) Uani 1 1 d .
C20 C 0.67606(14) 0.5344(3) 0.69770(17) 0.0466(11) Uani 1 1 d .
H20 H 0.6773 0.5579 0.7265 0.056 Uiso 1 1 calc R
C21 C 0.63493(16) 0.5571(4) 0.6593(2) 0.0719(17) Uani 1 1 d .
H21 H 0.6088 0.5962 0.6625 0.086 Uiso 1 1 calc R
C22 C 0.63283(19) 0.5220(5) 0.6166(2) 0.0750(17) Uani 1 1 d .
H22 H 0.6050 0.5359 0.5912 0.090 Uiso 1 1 calc R
C23 C 0.67140(19) 0.4668(4) 0.61113(16) 0.0608(14) Uani 1 1 d .
H23 H 0.6700 0.4442 0.5822 0.073 Uiso 1 1 calc R
C24 C 0.71238(15) 0.4450(3) 0.64903(13) 0.0390(9) Uani 1 1 d .
H24 H 0.7388 0.4082 0.6453 0.047 Uiso 1 1 calc R
C25 C 0.80655(13) 0.4523(3) 0.72576(12) 0.0297(8) Uani 1 1 d .
C26 C 0.82256(18) 0.5607(4) 0.7200(2) 0.0739(17) Uani 1 1 d .
H26 H 0.8042 0.6252 0.7212 0.089 Uiso 1 1 calc R
C27 C 0.8657(2) 0.5748(5) 0.7124(3) 0.117(3) Uani 1 1 d .
H27 H 0.8763 0.6488 0.7090 0.140 Uiso 1 1 calc R
C28 C 0.89303(19) 0.4810(5) 0.7098(2) 0.0778(17) Uani 1 1 d .
H28 H 0.9218 0.4910 0.7043 0.093 Uiso 1 1 calc R
C29 C 0.87765(15) 0.3731(4) 0.71540(16) 0.0508(11) Uani 1 1 d .
H29 H 0.8960 0.3088 0.7139 0.061 Uiso 1 1 calc R
C30 C 0.83441(14) 0.3591(3) 0.72334(13) 0.0397(9) Uani 1 1 d .
H30 H 0.8242 0.2851 0.7271 0.048 Uiso 1 1 calc R
C31 C 0.95491(15) 0.7828(4) 0.10642(13) 0.0456(11) Uani 1 1 d .
C32 C 0.98414(16) 0.8818(5) 0.11934(17) 0.0624(14) Uani 1 1 d .
H32 H 0.9835 0.9347 0.0968 0.075 Uiso 1 1 calc R
C33 C 1.01361(17) 0.9043(6) 0.16363(19) 0.0803(18) Uani 1 1 d .
H33 H 1.0316 0.9723 0.1706 0.096 Uiso 1 1 calc R
C34 C 1.01665(18) 0.8262(6) 0.19789(18) 0.0780(17) Uani 1 1 d .
H34 H 1.0368 0.8404 0.2280 0.094 Uiso 1 1 calc R
C35 C 0.98942(16) 0.7275(5) 0.18678(14) 0.0578(13) Uani 1 1 d .
H35 H 0.9912 0.6739 0.2095 0.069 Uiso 1 1 calc R
C36 C 0.95935(14) 0.7065(4) 0.14228(13) 0.0440(10) Uani 1 1 d .
H36 H 0.9413 0.6386 0.1359 0.053 Uiso 1 1 calc R
C37 C 0.87356(15) 0.8472(3) 0.03534(13) 0.0411(9) Uani 1 1 d .
C38 C 0.82764(16) 0.8117(4) 0.00752(15) 0.0463(10) Uani 1 1 d .
H38 H 0.8228 0.7336 0.0003 0.056 Uiso 1 1 calc R
C39 C 0.78861(16) 0.8854(4) -0.01006(17) 0.0543(12) Uani 1 1 d .
H39 H 0.7585 0.8564 -0.0283 0.065 Uiso 1 1 calc R
C40 C 0.79405(15) 1.0019(4) -0.00064(14) 0.0453(10) Uani 1 1 d .
H40 H 0.7681 1.0527 -0.0128 0.054 Uiso 1 1 calc R
C41 C 0.83856(17) 1.0408(4) 0.02703(16) 0.0511(11) Uani 1 1 d .
H41 H 0.8432 1.1191 0.0340 0.061 Uiso 1 1 calc R
C42 C 0.87688(17) 0.9645(4) 0.04478(18) 0.0597(13) Uani 1 1 d .
H42 H 0.9065 0.9937 0.0641 0.072 Uiso 1 1 calc R
C43 C 0.9559(2) 0.7925(6) 0.0217(2) 0.0845(17) Uiso 1 1 d .
C44 C 0.94075(16) 0.8446(4) -0.01806(15) 0.0504(11) Uiso 1 1 d .
C45 C 0.97139(19) 0.8651(5) -0.04346(18) 0.0679(14) Uiso 1 1 d .
C46A C 1.0201(3) 0.8648(6) -0.0308(2) 0.0314(16) Uiso 0.50 1 d P
C46B C 1.0144(3) 0.7849(9) -0.0244(3) 0.055(2) Uiso 0.50 1 d P
C47A C 1.0416(2) 0.8307(6) 0.0143(2) 0.0295(15) Uiso 0.50 1 d P
C47B C 1.0194(3) 0.6926(8) 0.0072(3) 0.057(2) Uiso 0.50 1 d P
C48A C 1.0130(2) 0.8041(6) 0.0406(2) 0.0269(15) Uiso 0.50 1 d P
C48B C 0.9858(3) 0.6797(8) 0.0292(3) 0.052(2) Uiso 0.50 1 d P
C49A C 0.9134(2) 0.6346(6) 0.0445(2) 0.0291(15) Uiso 0.50 1 d P
C49B C 0.8557(3) 0.5989(7) 0.0742(3) 0.0422(19) Uiso 0.50 1 d P
C50A C 0.9369(2) 0.5601(6) 0.0218(2) 0.0280(15) Uiso 0.50 1 d P
C50B C 0.8348(3) 0.4874(8) 0.0763(3) 0.050(2) Uiso 0.50 1 d P
C51A C 0.9291(3) 0.4429(7) 0.0173(3) 0.0389(18) Uiso 0.50 1 d P
C51B C 0.8459(3) 0.3955(8) 0.0558(3) 0.046(2) Uiso 0.50 1 d P
C52 C 0.8880(2) 0.3987(5) 0.0343(2) 0.0752(15) Uiso 1 1 d .
C53A C 0.8729(3) 0.4606(7) 0.0573(3) 0.0435(19) Uiso 0.50 1 d P
C53B C 0.8983(3) 0.5164(7) 0.0299(3) 0.0444(19) Uiso 0.50 1 d P
C54 C 0.88451(19) 0.5966(5) 0.05614(18) 0.0638(13) Uiso 1 1 d .
H3A H 0.761(2) 0.594(5) 0.7681(19) 0.090(19) Uiso 1 1 d .

loop_
_atom_site_aniso_label
_atom_site_aniso_U_11
_atom_site_aniso_U_22
_atom_site_aniso_U_33
_atom_site_aniso_U_23
_atom_site_aniso_U_13
_atom_site_aniso_U_12
Fe1 0.0642(4) 0.0191(3) 0.0327(3) -0.0017(2) 0.0284(3) -0.0001(2)
N2 0.116(3) 0.0215(17) 0.0387(19) -0.0010(14) 0.041(2) -0.001(2)
N1 0.067(2) 0.0391(19) 0.0302(18) 0.0050(15) 0.0133(17) -0.0068(18)
N3 0.082(3) 0.0297(18) 0.062(2) 0.0043(17) 0.053(2) 0.0067(19)
N4 0.112(3) 0.0248(17) 0.050(2) 0.0013(16) 0.052(2) 0.001(2)
O1 0.0513(16) 0.0195(12) 0.0313(14) 0.0026(10) 0.0218(12) 0.0011(11)
O2 0.0540(16) 0.0164(12) 0.0338(14) -0.0028(11) 0.0175(12) -0.0020(11)
O3 0.0624(17) 0.0144(12) 0.0304(13) -0.0013(10) 0.0236(12) 0.0016(12)
B1 0.089(4) 0.070(4) 0.030(3) 0.000(2) 0.010(3) 0.050(3)
C1 0.138(5) 0.031(2) 0.042(3) -0.008(2) 0.035(3) -0.021(3)
C2 0.098(4) 0.044(3) 0.031(2) 0.007(2) 0.012(2) -0.020(3)
C3 0.111(5) 0.081(4) 0.049(3) 0.017(3) -0.010(3) -0.044(4)
C4 0.076(5) 0.111(6) 0.077(5) 0.037(4) -0.018(4) -0.030(4)
C5 0.060(3) 0.098(5) 0.064(3) 0.036(3) 0.010(3) 0.006(3)
C6 0.060(3) 0.057(3) 0.042(2) 0.015(2) 0.012(2) 0.003(2)
C7 0.157(6) 0.023(2) 0.058(3) -0.004(2) 0.065(3) 0.011(3)
C8 0.124(4) 0.028(2) 0.070(3) 0.013(2) 0.078(3) 0.021(3)
C9 0.173(7) 0.039(3) 0.138(6) 0.014(3) 0.133(6) 0.024(4)
C10 0.134(6) 0.061(4) 0.178(8) 0.033(4) 0.131(6) 0.031(4)
C11 0.092(4) 0.066(4) 0.129(5) 0.017(3) 0.083(4) 0.016(3)
C12 0.079(4) 0.047(3) 0.081(3) 0.004(3) 0.059(3) 0.005(3)
C13 0.157(5) 0.030(2) 0.036(2) -0.0001(19) 0.050(3) -0.002(3)
C14 0.167(6) 0.031(2) 0.047(3) 0.008(2) 0.065(3) 0.011(3)
C15 0.147(6) 0.053(3) 0.078(4) 0.036(3) 0.071(4) 0.035(4)
C16 0.153(6) 0.039(3) 0.079(4) 0.007(3) 0.074(4) -0.017(3)
C17 0.0326(19) 0.0198(17) 0.035(2) 0.0002(15) 0.0165(15) 0.0020(14)
C18 0.039(2) 0.0167(16) 0.0262(17) -0.0025(14) 0.0146(15) 0.0000(14)
C19 0.034(2) 0.0154(16) 0.041(2) 0.0026(15) 0.0113(16) -0.0022(14)
C20 0.036(2) 0.033(2) 0.076(3) 0.008(2) 0.027(2) 0.0022(18)
C21 0.030(2) 0.046(3) 0.132(5) 0.016(3) 0.019(3) 0.007(2)
C22 0.051(3) 0.055(3) 0.085(4) 0.007(3) -0.016(3) -0.007(3)
C23 0.071(3) 0.036(2) 0.049(3) 0.004(2) -0.012(2) -0.005(2)
C24 0.052(2) 0.0217(18) 0.036(2) -0.0006(16) 0.0064(18) -0.0014(17)
C25 0.0320(19) 0.0267(18) 0.0298(18) -0.0004(15) 0.0102(15) 0.0014(15)
C26 0.063(3) 0.030(2) 0.155(6) 0.008(3) 0.072(4) 0.004(2)
C27 0.098(5) 0.043(3) 0.265(10) 0.014(4) 0.131(6) -0.002(3)
C28 0.049(3) 0.068(4) 0.136(5) 0.000(3) 0.057(3) 0.000(3)
C29 0.042(2) 0.050(3) 0.064(3) -0.004(2) 0.024(2) 0.010(2)
C30 0.044(2) 0.029(2) 0.049(2) -0.0007(17) 0.0205(19) 0.0042(17)
C31 0.038(2) 0.068(3) 0.037(2) -0.001(2) 0.0207(18) 0.019(2)
C32 0.037(2) 0.101(4) 0.057(3) 0.018(3) 0.026(2) 0.004(3)
C33 0.037(3) 0.118(5) 0.077(4) 0.017(4) 0.008(3) -0.027(3)
C34 0.050(3) 0.119(5) 0.049(3) 0.004(3) -0.002(2) -0.024(3)
C35 0.046(3) 0.094(4) 0.033(2) 0.003(2) 0.014(2) -0.005(3)
C36 0.037(2) 0.065(3) 0.033(2) -0.005(2) 0.0166(18) 0.007(2)
C37 0.052(3) 0.040(2) 0.033(2) -0.0009(17) 0.0161(19) 0.0113(19)
C38 0.055(3) 0.038(2) 0.054(3) -0.0073(19) 0.029(2) 0.002(2)
C39 0.039(2) 0.059(3) 0.068(3) -0.012(2) 0.023(2) 0.006(2)
C40 0.045(2) 0.053(3) 0.045(2) 0.011(2) 0.025(2) 0.019(2)
C41 0.063(3) 0.031(2) 0.067(3) 0.005(2) 0.033(3) 0.008(2)
C42 0.048(3) 0.043(3) 0.077(3) -0.014(2) 0.010(2) 0.009(2)

loop_
_atom_type_symbol
_atom_type_description
_atom_type_scat_dispersion_real
_atom_type_scat_dispersion_imag
_atom_type_scat_source
C C 0.0033 0.0016 'International Tables Vol C Tables 4.2.6.8 and 6.1.1.4'
H H 0.0000 0.0000 'International Tables Vol C Tables 4.2.6.8 and 6.1.1.4'
B B 0.0013 0.0007 'International Tables Vol C Tables 4.2.6.8 and 6.1.1.4'
N N 0.0061 0.0033 'International Tables Vol C Tables 4.2.6.8 and 6.1.1.4'
O O 0.0106 0.0060 'International Tables Vol C Tables 4.2.6.8 and 6.1.1.4'
Fe Fe 0.3463 0.8444 'International Tables Vol C Tables 4.2.6.8 and 6.1.1.4'

loop_
_geom_angle_atom_site_label_1
_geom_angle_atom_site_label_2
_geom_angle_atom_site_label_3
_geom_angle
O1 Fe1 N1 107.18(12)
O1 Fe1 O3 75.05(9)
N1 Fe1 O3 89.10(11)
O1 Fe1 N3 99.92(13)
N1 Fe1 N3 151.51(14)
O3 Fe1 N3 89.52(12)
O1 Fe1 N4 94.49(11)
N1 Fe1 N4 95.56(14)
O3 Fe1 N4 169.43(12)
N3 Fe1 N4 90.85(14)
O1 Fe1 N2 174.45(11)
N1 Fe1 N2 76.28(15)
O3 Fe1 N2 109.62(11)
N3 Fe1 N2 77.43(15)
N4 Fe1 N2 80.75(12)
C1 N2 C7 112.3(4)
C1 N2 C13 111.1(4)
C7 N2 C13 112.3(4)
C1 N2 Fe1 107.0(3)
C7 N2 Fe1 107.4(3)
C13 N2 Fe1 106.5(2)
C6 N1 C2 119.4(4)
C6 N1 Fe1 123.9(3)
C2 N1 Fe1 116.6(4)
C12 N3 C8 118.4(4)
C12 N3 Fe1 124.8(3)
C8 N3 Fe1 116.6(4)
C15 N4 C14 111.9(4)
C15 N4 C16 107.4(4)
C14 N4 C16 109.4(4)
C15 N4 Fe1 111.1(3)
C14 N4 Fe1 105.6(2)
C16 N4 Fe1 111.6(3)
C17 O1 Fe1 121.9(2)
C18 O3 Fe1 118.72(19)
C18 O3 H3A 117(4)
Fe1 O3 H3A 125(4)
C49A B1 C31 109.4(4)
C49A B1 C37 119.4(5)
C31 B1 C37 111.5(3)
C49A B1 C43 102.2(5)
C31 B1 C43 105.9(5)
C37 B1 C43 107.2(4)
N2 C1 C2 110.5(4)
N2 C1 H1A 109.5
C2 C1 H1A 109.5
N2 C1 H1B 109.5
C2 C1 H1B 109.5
H1A C1 H1B 108.1
N1 C2 C3 121.5(6)
N1 C2 C1 116.3(5)
C3 C2 C1 122.2(5)
C4 C3 C2 119.0(6)
C4 C3 H3 120.5
C2 C3 H3 120.5
C3 C4 C5 119.9(6)
C3 C4 H4 120.1
C5 C4 H4 120.1
C6 C5 C4 118.4(6)
C6 C5 H5 120.8
C4 C5 H5 120.8
N1 C6 C5 121.8(5)
N1 C6 H6 119.1
C5 C6 H6 119.1
N2 C7 C8 113.5(4)
N2 C7 H7A 108.9
C8 C7 H7A 108.9
N2 C7 H7B 108.9
C8 C7 H7B 108.9
H7A C7 H7B 107.7
N3 C8 C9 119.8(6)
N3 C8 C7 115.8(4)
C9 C8 C7 124.2(5)
C10 C9 C8 120.8(5)
C10 C9 H9 119.6
C8 C9 H9 119.6
C9 C10 C11 119.4(6)
C9 C10 H10 120.3
C11 C10 H10 120.3
C12 C11 C10 117.0(7)
C12 C11 H11 121.5
C10 C11 H11 121.5
N3 C12 C11 124.6(5)
N3 C12 H12 117.7
C11 C12 H12 117.7
C14 C13 N2 113.4(4)
C14 C13 H13A 108.9
N2 C13 H13A 108.9
C14 C13 H13B 108.9
N2 C13 H13B 108.9
H13A C13 H13B 107.7
N4 C14 C13 112.2(4)
N4 C14 H14A 109.2
C13 C14 H14A 109.2
N4 C14 H14B 109.2
C13 C14 H14B 109.2
H14A C14 H14B 107.9
N4 C15 H15A 109.5
N4 C15 H15B 109.5
H15A C15 H15B 109.5
N4 C15 H15C 109.5
H15A C15 H15C 109.5
H15B C15 H15C 109.5
N4 C16 H16A 109.5
N4 C16 H16B 109.5
H16A C16 H16B 109.5
N4 C16 H16C 109.5
H16A C16 H16C 109.5
H16B C16 H16C 109.5
O2 C17 O1 124.4(3)
O2 C17 C18 117.6(3)
O1 C17 C18 118.0(3)
O3 C18 C19 110.7(3)
O3 C18 C25 109.0(3)
C19 C18 C25 112.5(3)
O3 C18 C17 105.2(3)
C19 C18 C17 108.1(3)
C25 C18 C17 111.1(3)
C20 C19 C24 118.8(4)
C20 C19 C18 120.6(3)
C24 C19 C18 120.5(3)
C19 C20 C21 119.8(5)
C19 C20 H20 120.1
C21 C20 H20 120.1
C22 C21 C20 120.3(5)
C22 C21 H21 119.8
C20 C21 H21 119.8
C23 C22 C21 120.5(5)
C23 C22 H22 119.7
C21 C22 H22 119.7
C22 C23 C24 119.4(5)
C22 C23 H23 120.3
C24 C23 H23 120.3
C23 C24 C19 121.2(4)
C23 C24 H24 119.4
C19 C24 H24 119.4
C30 C25 C26 117.9(4)
C30 C25 C18 124.6(3)
C26 C25 C18 117.5(3)
C25 C26 C27 120.6(4)
C25 C26 H26 119.7
C27 C26 H26 119.7
C28 C27 C26 120.8(5)
C28 C27 H27 119.6
C26 C27 H27 119.6
C29 C28 C27 119.3(4)
C29 C28 H28 120.4
C27 C28 H28 120.4
C28 C29 C30 119.8(4)
C28 C29 H29 120.1
C30 C29 H29 120.1
C25 C30 C29 121.5(4)
C25 C30 H30 119.3
C29 C30 H30 119.3
C36 C31 C32 114.4(4)
C36 C31 B1 124.6(5)
C32 C31 B1 120.9(4)
C33 C32 C31 123.2(5)
C33 C32 H32 118.4
C31 C32 H32 118.4
C32 C33 C34 120.1(5)
C32 C33 H33 119.9
C34 C33 H33 119.9
C35 C34 C33 118.7(5)
C35 C34 H34 120.7
C33 C34 H34 120.7
C34 C35 C36 120.7(5)
C34 C35 H35 119.6
C36 C35 H35 119.6
C35 C36 C31 122.8(5)
C35 C36 H36 118.6
C31 C36 H36 118.6
C38 C37 C42 113.8(4)
C38 C37 B1 123.0(4)
C42 C37 B1 123.1(4)
C39 C38 C37 123.8(4)
C39 C38 H38 118.1
C37 C38 H38 118.1
C40 C39 C38 120.2(4)
C40 C39 H39 119.9
C38 C39 H39 119.9
C41 C40 C39 118.1(4)
C41 C40 H40 121.0
C39 C40 H40 121.0
C40 C41 C42 120.4(4)
C40 C41 H41 119.8
C42 C41 H41 119.8
C41 C42 C37 123.7(4)
C41 C42 H42 118.2
C37 C42 H42 118.2
C44 C43 C48B 121.0(6)
C44 C43 C48A 105.8(5)
C48B C43 C48A 62.7(5)
C44 C43 B1 125.1(5)
C48B C43 B1 98.9(5)
C48A C43 B1 126.5(5)
C43 C44 C45 122.7(5)
C46A C45 C44 131.3(5)
C46A C45 C46B 39.3(4)
C44 C45 C46B 106.7(5)
C46B C46A C45 79.6(8)
C46B C46A C47A 64.3(8)
C45 C46A C47A 110.7(6)
C46A C46B C47A 73.2(8)
C46A C46B C47B 150.8(11)
C47A C46B C47B 77.6(7)
C46A C46B C45 61.1(7)
C47A C46B C45 105.6(7)
C47B C46B C45 126.7(8)
C46B C47A C46A 42.4(5)
C46B C47A C48A 99.0(7)
C46A C47A C48A 120.6(6)
C46B C47A C47B 54.4(6)
C46A C47A C47B 96.8(6)
C48A C47A C47B 65.9(5)
C48B C47B C46B 120.3(9)
C48B C47B C47A 109.9(7)
C46B C47B C47A 48.0(5)
C48B C47B C48A 61.9(6)
C46B C47B C48A 81.5(7)
C47A C47B C48A 48.5(4)
C47A C48A C43 125.5(6)
C47A C48A C48B 114.7(6)
C43 C48A C48B 57.6(4)
C47A C48A C47B 65.6(5)
C43 C48A C47B 92.4(5)
C48B C48A C47B 49.6(5)
C47B C48B C43 107.4(7)
C47B C48B C48A 68.4(6)
C43 C48B C48A 59.7(5)
C47B C48B C50A 129.7(7)
C43 C48B C50A 103.0(6)
C48A C48B C50A 160.2(7)
C54 C49A C50A 118.6(7)
C54 C49A C53B 63.6(5)
C50A C49A C53B 55.5(5)
C54 C49A B1 114.4(6)
C50A C49A B1 127.0(6)
C53B C49A B1 169.9(7)
C54 C49B C50B 113.5(8)
C54 C49B C53A 61.0(5)
C50B C49B C53A 52.7(5)
C53B C50A C51A 61.9(6)
C53B C50A C49A 62.9(5)
C51A C50A C49A 123.2(7)
C53B C50A C48B 151.6(7)
C51A C50A C48B 143.3(6)
C49A C50A C48B 89.0(5)
C51B C50B C49B 120.3(8)
C51B C50B C53A 44.9(5)
C49B C50B C53A 76.6(6)
C50A C51A C53B 58.2(5)
C50A C51A C52 114.0(6)
C53B C51A C52 56.4(5)
C53A C51B C50B 74.4(8)
C53A C51B C52 48.5(6)
C50B C51B C52 122.5(8)
C53A C52 C53B 67.9(6)
C53A C52 C51A 120.1(7)
C53B C52 C51A 55.7(5)
C53A C52 C51B 42.4(5)
C53B C52 C51B 106.7(6)
C51A C52 C51B 162.0(6)
C51B C53A C52 89.1(8)
C51B C53A C53B 142.9(9)
C52 C53A C53B 62.7(6)
C51B C53A C50B 60.7(7)
C52 C53A C50B 149.1(8)
C53B C53A C50B 139.3(8)
C51B C53A C54 146.5(9)
C52 C53A C54 116.0(7)
C53B C53A C54 53.4(5)
C50B C53A C54 90.1(6)
C51B C53A C49B 110.3(8)
C52 C53A C49B 153.9(8)
C53B C53A C49B 92.0(6)
C50B C53A C49B 50.7(5)
C54 C53A C49B 39.6(4)
C50A C53B C54 107.7(7)
C50A C53B C51A 59.9(6)
C54 C53B C51A 157.8(8)
C50A C53B C52 127.1(7)
C54 C53B C52 117.9(7)
C51A C53B C52 67.9(6)
C50A C53B C49A 61.5(5)
C54 C53B C49A 46.6(4)
C51A C53B C49A 120.0(7)
C52 C53B C49A 157.6(8)
C50A C53B C53A 155.6(8)
C54 C53B C53A 68.5(5)
C51A C53B C53A 114.4(7)
C52 C53B C53A 49.4(5)
C49A C53B C53A 113.0(7)
C49A C54 C49B 154.8(8)
C49A C54 C53B 69.9(6)
C49B C54 C53B 135.3(7)
C49A C54 C53A 125.2(6)
C49B C54 C53A 79.4(6)
C53B C54 C53A 58.1(5)

loop_
_geom_bond_atom_site_label_1
_geom_bond_atom_site_label_2
_geom_bond_distance
Fe1 O1 2.043(2)
Fe1 N1 2.134(4)
Fe1 O3 2.140(2)
Fe1 N3 2.149(4)
Fe1 N4 2.247(3)
Fe1 N2 2.248(3)
N2 C1 1.466(6)
N2 C7 1.470(7)
N2 C13 1.492(5)
N1 C6 1.341(6)
N1 C2 1.345(6)
N3 C12 1.336(6)
N3 C8 1.345(5)
N4 C15 1.452(7)
N4 C14 1.470(5)
N4 C16 1.475(7)
O1 C17 1.264(4)
O2 C17 1.243(4)
O3 C18 1.433(4)
O3 H3A 0.91(6)
B1 C49A 1.471(9)
B1 C31 1.650(6)
B1 C37 1.651(6)
B1 C43 1.685(9)
C1 C2 1.499(8)
C1 H1A 0.9700
C1 H1B 0.9700
C2 C3 1.375(8)
C3 C4 1.373(10)
C3 H3 0.9300
C4 C5 1.383(9)
C4 H4 0.9300
C5 C6 1.377(7)
C5 H5 0.9300
C6 H6 0.9300
C7 C8 1.490(8)
C7 H7A 0.9700
C7 H7B 0.9700
C8 C9 1.402(8)
C9 C10 1.363(10)
C9 H9 0.9300
C10 C11 1.381(9)
C10 H10 0.9300
C11 C12 1.379(7)
C11 H11 0.9300
C12 H12 0.9300
C13 C14 1.483(7)
C13 H13A 0.9700
C13 H13B 0.9700
C14 H14A 0.9700
C14 H14B 0.9700
C15 H15A 0.9600
C15 H15B 0.9600
C15 H15C 0.9600
C16 H16A 0.9600
C16 H16B 0.9600
C16 H16C 0.9600
C17 C18 1.561(5)
C18 C19 1.526(5)
C18 C25 1.529(5)
C19 C20 1.380(5)
C19 C24 1.393(5)
C20 C21 1.394(7)
C20 H20 0.9300
C21 C22 1.376(8)
C21 H21 0.9300
C22 C23 1.367(8)
C22 H22 0.9300
C23 C24 1.380(6)
C23 H23 0.9300
C24 H24 0.9300
C25 C30 1.374(5)
C25 C26 1.375(6)
C26 C27 1.385(7)
C26 H26 0.9300
C27 C28 1.371(7)
C27 H27 0.9300
C28 C29 1.360(7)
C28 H28 0.9300
C29 C30 1.393(6)
C29 H29 0.9300
C30 H30 0.9300
C31 C36 1.397(6)
C31 C32 1.403(7)
C32 C33 1.372(7)
C32 H32 0.9300
C33 C34 1.380(8)
C33 H33 0.9300
C34 C35 1.368(7)
C34 H34 0.9300
C35 C36 1.378(6)
C35 H35 0.9300
C36 H36 0.9300
C37 C38 1.385(6)
C37 C42 1.385(6)
C38 C39 1.380(6)
C38 H38 0.9300
C39 C40 1.377(6)
C39 H39 0.9300
C40 C41 1.365(6)
C40 H40 0.9300
C41 C42 1.384(6)
C41 H41 0.9300
C42 H42 0.9300
C43 C44 1.309(7)
C43 C48B 1.545(11)
C43 C48A 1.580(9)
C44 C45 1.420(7)
C45 C46A 1.346(9)
C45 C46B 1.512(11)
C46A C46B 0.973(11)
C46A C47A 1.382(10)
C46B C47A 1.301(11)
C46B C47B 1.425(13)
C47A C48A 1.406(9)
C47A C47B 1.711(12)
C47B C48B 1.404(13)
C47B C48A 1.714(11)
C48A C48B 1.626(11)
C48B C50A 1.950(11)
C49A C54 1.129(8)
C49A C50A 1.441(10)
C49A C53B 1.459(11)
C49B C54 1.175(9)
C49B C50B 1.442(12)
C49B C53A 1.812(12)
C50A C53B 1.351(11)
C50A C51A 1.375(10)
C50B C51B 1.342(12)
C50B C53A 1.481(12)
C51A C53B 1.401(11)
C51A C52 1.572(9)
C51B C53A 1.086(11)
C51B C52 1.611(10)
C52 C53A 1.208(9)
C52 C53B 1.413(10)
C53A C53B 1.473(12)
C53A C54 1.613(10)
C53B C54 1.392(10)

loop_
_platon_squeeze_void_nr
_platon_squeeze_void_average_x
_platon_squeeze_void_average_y
_platon_squeeze_void_average_z
_platon_squeeze_void_volume
_platon_squeeze_void_count_electrons
1 0.000 0.261 0.250 344.4 77.3
2 0.000 0.739 0.750 344.4 76.7
3 0.500 0.761 0.250 344.4 77.3
4 0.500 0.239 0.750 344.4 76.7
